data_2230108
loop_
_publ_author_name
'Gaye, Papa Aly'
'Sy, Adama'
'Sarr, Aminata Diass\'e'
'Gaye, Mohamed'
'Besnard, Celine'

_publ_section_title
;
 1-(Thiophen-2-yl)ethanone thiosemicarbazone
;
_journal_coeditor_code PB2061
_journal_issue 5
_journal_name_full 'Acta Crystallographica Section E'
_journal_page_first o1168
_journal_paper_doi 10.1107/S1600536811011986
_journal_volume 67
_journal_year 2011
_chemical_formula_iupac 'C7 H9 N3 S2'
_chemical_formula_moiety 'C7 H9 N3 S2'
_chemical_formula_sum 'C7 H9 N3 S2'
_chemical_formula_weight 199.31
_chemical_name_systematic
;
1-(Thiophen-2-yl)ethanone thiosemicarbazone
;
_space_group_IT_number 2
_symmetry_cell_setting triclinic
_symmetry_space_group_name_Hall '-P 1'
_symmetry_space_group_name_H-M 'P -1'
_atom_sites_solution_hydrogens geom
_atom_sites_solution_primary direct
_cell_angle_alpha 104.575(8)
_cell_angle_beta 103.345(8)
_cell_angle_gamma 108.227(8)
_cell_formula_units_Z 4
_cell_length_a 9.0037(9)
_cell_length_b 9.7800(9)
_cell_length_c 12.1428(12)
_cell_measurement_reflns_used 0
_cell_measurement_temperature 140
_cell_measurement_theta_max 0
_cell_measurement_theta_min 0
_cell_volume 925.52(18)
_computing_cell_refinement 'IPDS (Stoe & Cie, 1996)'
_computing_data_collection 'IPDS (Stoe & Cie, 1996)'
_computing_data_reduction 'XRED (Stoe & Cie 1996)'
_computing_molecular_graphics 'CAMERON (Watkin <i>et al.</i>, 1996)'
_computing_publication_material 'CRYSTALS (Betteridge <i>et al.</i>, 2003)'
_computing_structure_refinement 'CRYSTALS (Betteridge <i>et al.</i>, 2003)'
_computing_structure_solution 'SUPERFLIP (Palatinus & Chapuis, 2007)'
_diffrn_ambient_temperature 140
_diffrn_measured_fraction_theta_full 0.988
_diffrn_measured_fraction_theta_max 0.923
_diffrn_measurement_device 'Stoe IPDS'
_diffrn_measurement_device_type 'Stoe IPDS'
_diffrn_measurement_method \w
_diffrn_radiation_monochromator graphite
_diffrn_radiation_type 'Mo K\a'
_diffrn_radiation_wavelength 0.71073
_diffrn_reflns_av_R_equivalents 0.033
_diffrn_reflns_limit_h_max 12
_diffrn_reflns_limit_h_min -12
_diffrn_reflns_limit_k_max 13
_diffrn_reflns_limit_k_min -12
_diffrn_reflns_limit_l_max 17
_diffrn_reflns_limit_l_min -17
_diffrn_reflns_number 13175
_diffrn_reflns_theta_full 27.202
_diffrn_reflns_theta_max 30.912
_diffrn_reflns_theta_min 2.341
_diffrn_standards_number 0
_exptl_absorpt_coefficient_mu 0.522
_exptl_absorpt_correction_type none
_exptl_crystal_colour yellow
_exptl_crystal_density_diffrn 1.430
_exptl_crystal_density_method 'not measured'
_exptl_crystal_description parallelepiped
_exptl_crystal_F_000 416
_exptl_crystal_size_max 0.500
_exptl_crystal_size_mid 0.400
_exptl_crystal_size_min 0.300
_refine_diff_density_max 0.40
_refine_diff_density_min -0.39
_refine_ls_extinction_method None
_refine_ls_goodness_of_fit_ref 0.9988
_refine_ls_hydrogen_treatment constr
_refine_ls_matrix_type full
_refine_ls_number_parameters 217
_refine_ls_number_reflns 5373
_refine_ls_number_restraints 0
_refine_ls_R_factor_all 0.0434
_refine_ls_R_factor_gt 0.0343
_refine_ls_shift/su_max 0.0008519
_refine_ls_structure_factor_coef Fsqd
_refine_ls_weighting_details
;
 Method, part 1, Chebychev polynomial, (Watkin, 1994, Prince, 1982)
 [weight] = 1.0/[A~0~*T~0~(x)+A~1~*T~1~(x) ... +A~n-1~]*T~n-1~(x)]
 where A~i~ are the Chebychev coefficients listed below and x= Fcalc/Fmax
 Method = Robust Weighting (Prince, 1982)
 W = [weight] * [1-(deltaF/6*sigmaF)^2^]^2^
 A~i~ are:
 17.0 19.0 6.62
;
_refine_ls_weighting_scheme calc
_refine_ls_wR_factor_all 0.0527
_refine_ls_wR_factor_gt 0.0502
_refine_ls_wR_factor_ref 0.0527
_reflns_number_gt 4634
_reflns_number_total 5386
_reflns_threshold_expression I>2\s(I)
_cod_data_source_file pb2061.cif
_cod_data_source_block I
_cod_depositor_comments
;
 Removing duplicate rows from the ATOM_TYPE loop.

 Antanas Vaitkus,
 2018-08-07
;
_cod_original_sg_symbol_H-M 'P -1 '
_cod_database_code 2230108
_cod_database_fobs_code 2230108

loop_
_symmetry_equiv_pos_as_xyz
x,y,z
-x,-y,-z

loop_
_atom_site_type_symbol
_atom_site_label
_atom_site_fract_x
_atom_site_fract_y
_atom_site_fract_z
_atom_site_U_iso_or_equiv
_atom_site_adp_type
_atom_site_occupancy
_atom_site_disorder_assembly
_atom_site_disorder_group
N N1 0.26295(15) 0.85450(15) 0.42449(11) 0.0287 Uani 1.0000 . .
C C2 0.23744(17) 0.93285(17) 0.51896(12) 0.0224 Uani 1.0000 . .
S S3 0.37191(5) 1.11020(4) 0.61614(4) 0.0264 Uani 1.0000 . .
N N4 0.09273(14) 0.86531(14) 0.53590(11) 0.0255 Uani 1.0000 . .
N N5 -0.00908(14) 0.71581(14) 0.46373(11) 0.0234 Uani 1.0000 . .
C C6 -0.13491(16) 0.65062(17) 0.49325(12) 0.0217 Uani 1.0000 . .
C C7 -0.17662(18) 0.72896(18) 0.59706(13) 0.0276 Uani 1.0000 . .
C C8 -0.23815(16) 0.49066(17) 0.41921(13) 0.0222 Uani 1.0000 . .
S S9 -0.19349(5) 0.39888(5) 0.29754(4) 0.0286 Uani 1.0000 . .
C C10 -0.35441(19) 0.22919(18) 0.26747(15) 0.0313 Uani 1.0000 . .
C C11 -0.43840(19) 0.24169(18) 0.34678(15) 0.0295 Uani 1.0000 . .
C C12 -0.37117(18) 0.39098(17) 0.43411(14) 0.0260 Uani 1.0000 . .
N N21 -0.13026(16) 0.79416(16) 0.21760(12) 0.0317 Uani 1.0000 . .
C C22 -0.07537(17) 0.87345(17) 0.15117(12) 0.0240 Uani 1.0000 . .
S S23 -0.15386(5) 0.99727(5) 0.11278(4) 0.0283 Uani 1.0000 . .
N N24 0.05087(15) 0.85422(14) 0.11585(11) 0.0245 Uani 1.0000 . .
N N25 0.10126(15) 0.74112(14) 0.13786(10) 0.0233 Uani 1.0000 . .
C C26 0.22938(17) 0.73180(16) 0.11099(12) 0.0213 Uani 1.0000 . .
C C27 0.33339(19) 0.83708(19) 0.06322(15) 0.0311 Uani 1.0000 . .
C C28 0.27075(17) 0.60356(16) 0.12664(12) 0.0210 Uani 1.0000 . .
S S29 0.14366(5) 0.46442(5) 0.16514(4) 0.0294 Uani 1.0000 . .
C C30 0.2690(2) 0.36424(19) 0.15960(14) 0.0324 Uani 1.0000 . .
C C31 0.4021(2) 0.43291(19) 0.13032(15) 0.0314 Uani 1.0000 . .
C C32 0.40373(19) 0.57103(18) 0.11115(14) 0.0282 Uani 1.0000 . .
H H71 -0.2700 0.6650 0.6064 0.0418 Uiso 1.0000 . .
H H73 -0.1962 0.8165 0.5899 0.0414 Uiso 1.0000 . .
H H72 -0.0819 0.7680 0.6714 0.0395 Uiso 1.0000 . .
H H101 -0.3781 0.1398 0.2028 0.0387 Uiso 1.0000 . .
H H111 -0.5275 0.1609 0.3456 0.0342 Uiso 1.0000 . .
H H121 -0.4131 0.4187 0.4973 0.0309 Uiso 1.0000 . .
H H271 0.4474 0.8480 0.0869 0.0485 Uiso 1.0000 . .
H H273 0.3333 0.9390 0.0904 0.0470 Uiso 1.0000 . .
H H272 0.2894 0.8001 -0.0250 0.0484 Uiso 1.0000 . .
H H301 0.2423 0.2727 0.1735 0.0391 Uiso 1.0000 . .
H H311 0.4849 0.3958 0.1244 0.0388 Uiso 1.0000 . .
H H321 0.4848 0.6364 0.0904 0.0338 Uiso 1.0000 . .
H H41 0.0815 0.9026 0.6019 0.0329 Uiso 1.0000 . .
H H241 0.0787 0.8967 0.0667 0.0309 Uiso 1.0000 . .
H H12 0.1936 0.7641 0.3821 0.0374 Uiso 1.0000 . .
H H211 -0.0889 0.7344 0.2366 0.0407 Uiso 1.0000 . .
H H11 0.3561 0.8847 0.4174 0.0369 Uiso 1.0000 . .
H H212 -0.2011 0.8090 0.2464 0.0402 Uiso 1.0000 . .

loop_
_atom_site_aniso_label
_atom_site_aniso_U_11
_atom_site_aniso_U_22
_atom_site_aniso_U_33
_atom_site_aniso_U_12
_atom_site_aniso_U_13
_atom_site_aniso_U_23
N1 0.0205(6) 0.0368(7) 0.0220(6) 0.0057(5) 0.0103(5) 0.0038(5)
C2 0.0188(6) 0.0292(7) 0.0221(6) 0.0107(5) 0.0084(5) 0.0108(6)
S3 0.02314(17) 0.02531(17) 0.03061(19) 0.00811(14) 0.01403(15) 0.00688(15)
N4 0.0206(6) 0.0279(6) 0.0274(6) 0.0080(5) 0.0136(5) 0.0058(5)
N5 0.0191(5) 0.0264(6) 0.0245(6) 0.0089(5) 0.0085(5) 0.0075(5)
C6 0.0174(6) 0.0298(7) 0.0221(6) 0.0116(5) 0.0084(5) 0.0114(6)
C7 0.0236(7) 0.0346(8) 0.0257(7) 0.0107(6) 0.0129(6) 0.0086(6)
C8 0.0185(6) 0.0293(7) 0.0238(7) 0.0125(5) 0.0093(5) 0.0115(6)
S9 0.02536(18) 0.03112(19) 0.03085(19) 0.01106(15) 0.01547(15) 0.00804(15)
C10 0.0276(7) 0.0267(7) 0.0396(9) 0.0120(6) 0.0135(7) 0.0079(7)
C11 0.0253(7) 0.0270(7) 0.0417(9) 0.0122(6) 0.0152(7) 0.0148(7)
C12 0.0225(7) 0.0309(7) 0.0327(8) 0.0136(6) 0.0150(6) 0.0152(6)
N21 0.0333(7) 0.0477(8) 0.0356(7) 0.0287(6) 0.0220(6) 0.0234(6)
C22 0.0235(7) 0.0300(7) 0.0188(6) 0.0144(6) 0.0068(5) 0.0044(5)
S23 0.03127(19) 0.0329(2) 0.03109(19) 0.02194(16) 0.01527(16) 0.01188(16)
N24 0.0271(6) 0.0323(6) 0.0242(6) 0.0197(5) 0.0130(5) 0.0119(5)
N25 0.0249(6) 0.0293(6) 0.0210(6) 0.0165(5) 0.0091(5) 0.0088(5)
C26 0.0201(6) 0.0269(7) 0.0170(6) 0.0114(5) 0.0052(5) 0.0059(5)
C27 0.0293(8) 0.0347(8) 0.0405(9) 0.0175(7) 0.0173(7) 0.0198(7)
C28 0.0209(6) 0.0259(7) 0.0173(6) 0.0109(5) 0.0071(5) 0.0066(5)
S29 0.03128(19) 0.0318(2) 0.0328(2) 0.01480(16) 0.01744(16) 0.01445(16)
C30 0.0462(9) 0.0327(8) 0.0278(7) 0.0228(7) 0.0162(7) 0.0134(6)
C31 0.0376(8) 0.0386(9) 0.0317(8) 0.0266(7) 0.0163(7) 0.0154(7)
C32 0.0264(7) 0.0351(8) 0.0305(8) 0.0177(6) 0.0134(6) 0.0128(6)

loop_
_atom_type_symbol
_atom_type_scat_dispersion_real
_atom_type_scat_dispersion_imag
_atom_type_scat_source
C 0.0033 0.0016 'International Tables Vol C 4.2.6.8 and 6.1.1.4'
S 0.1246 0.1234 'International Tables Vol C 4.2.6.8 and 6.1.1.4'
O 0.0106 0.0060 'International Tables Vol C 4.2.6.8 and 6.1.1.4'
Si 0.0817 0.0704 'International Tables Vol C 4.2.6.8 and 6.1.1.4'
N 0.0061 0.0033 'International Tables Vol C 4.2.6.8 and 6.1.1.4'
H 0.0000 0.0000 'International Tables Vol C 4.2.6.8 and 6.1.1.4'

loop_
_geom_angle_atom_site_label_1
_geom_angle_atom_site_label_2
_geom_angle_atom_site_label_3
_geom_angle_site_symmetry_1
_geom_angle_site_symmetry_2
_geom_angle_site_symmetry_3
_geom_angle
_geom_angle_publ_flag
C2 N1 H12 . . . 119.3 no
C2 N1 H11 . . . 119.5 no
H12 N1 H11 . . . 119.4 no
N1 C2 S3 . . . 124.09(11) no
N1 C2 N4 . . . 116.62(13) no
S3 C2 N4 . . . 119.28(10) no
C2 N4 N5 . . . 119.09(12) no
C2 N4 H41 . . . 118.7 no
N5 N4 H41 . . . 119.2 no
N4 N5 C6 . . . 116.53(12) no
N5 C6 C7 . . . 124.02(13) no
N5 C6 C8 . . . 116.11(12) no
C7 C6 C8 . . . 119.87(12) no
C6 C7 H71 . . . 112.8 no
C6 C7 H73 . . . 112.7 no
H71 C7 H73 . . . 107.0 no
C6 C7 H72 . . . 109.4 no
H71 C7 H72 . . . 109.4 no
H73 C7 H72 . . . 105.1 no
C6 C8 S9 . . . 120.53(10) no
C6 C8 C12 . . . 128.75(13) no
S9 C8 C12 . . . 110.66(11) no
C8 S9 C10 . . . 91.72(8) no
S9 C10 C11 . . . 112.09(12) no
S9 C10 H101 . . . 121.9 no
C11 C10 H101 . . . 126.1 no
C10 C11 C12 . . . 112.29(14) no
C10 C11 H111 . . . 124.1 no
C12 C11 H111 . . . 123.6 no
C11 C12 C8 . . . 113.24(13) no
C11 C12 H121 . . . 123.2 no
C8 C12 H121 . . . 123.5 no
C22 N21 H211 . . . 121.3 no
C22 N21 H212 . . . 120.1 no
H211 N21 H212 . . . 118.3 no
N21 C22 S23 . . . 122.70(11) no
N21 C22 N24 . . . 117.28(13) no
S23 C22 N24 . . . 120.01(11) no
C22 N24 N25 . . . 118.70(12) no
C22 N24 H241 . . . 117.3 no
N25 N24 H241 . . . 122.2 no
N24 N25 C26 . . . 117.62(12) no
N25 C26 C27 . . . 125.81(13) no
N25 C26 C28 . . . 115.93(13) no
C27 C26 C28 . . . 118.24(12) no
C26 C27 H271 . . . 112.9 no
C26 C27 H273 . . . 111.6 no
H271 C27 H273 . . . 107.4 no
C26 C27 H272 . . . 110.7 no
H271 C27 H272 . . . 107.9 no
H273 C27 H272 . . . 106.0 no
C26 C28 S29 . . . 121.16(10) no
C26 C28 C32 . . . 128.13(13) no
S29 C28 C32 . . . 110.68(11) no
C28 S29 C30 . . . 91.80(8) no
S29 C30 C31 . . . 112.44(12) no
S29 C30 H301 . . . 121.1 no
C31 C30 H301 . . . 126.4 no
C30 C31 C32 . . . 112.12(14) no
C30 C31 H311 . . . 124.5 no
C32 C31 H311 . . . 123.4 no
C31 C32 C28 . . . 112.97(14) no
C31 C32 H321 . . . 126.0 no
C28 C32 H321 . . . 121.0 no

loop_
_geom_bond_atom_site_label_1
_geom_bond_atom_site_label_2
_geom_bond_site_symmetry_1
_geom_bond_site_symmetry_2
_geom_bond_distance
_geom_bond_publ_flag
N1 C2 . . 1.3210(17) no
N1 H12 . . 0.845 no
N1 H11 . . 0.831 no
C2 S3 . . 1.6921(15) no
C2 N4 . . 1.3528(17) no
N4 N5 . . 1.3754(17) no
N4 H41 . . 0.836 no
N5 C6 . . 1.2920(17) no
C6 C7 . . 1.4931(19) no
C6 C8 . . 1.455(2) no
C7 H71 . . 0.928 no
C7 H73 . . 0.947 no
C7 H72 . . 0.978 no
C8 S9 . . 1.7270(14) no
C8 C12 . . 1.3696(19) no
S9 C10 . . 1.7127(16) no
C10 C11 . . 1.360(2) no
C10 H101 . . 0.941 no
C11 C12 . . 1.412(2) no
C11 H111 . . 0.927 no
C12 H121 . . 0.948 no
N21 C22 . . 1.3249(19) no
N21 H211 . . 0.836 no
N21 H212 . . 0.828 no
C22 S23 . . 1.6884(15) no
C22 N24 . . 1.3525(17) no
N24 N25 . . 1.3811(16) no
N24 H241 . . 0.849 no
N25 C26 . . 1.2923(17) no
C26 C27 . . 1.491(2) no
C26 C28 . . 1.4586(19) no
C27 H271 . . 0.963 no
C27 H273 . . 0.969 no
C27 H272 . . 0.977 no
C28 S29 . . 1.7243(14) no
C28 C32 . . 1.3719(18) no
S29 C30 . . 1.7122(16) no
C30 C31 . . 1.351(2) no
C30 H301 . . 0.921 no
C31 C32 . . 1.424(2) no
C31 H311 . . 0.935 no
C32 H321 . . 0.938 no

loop_
_geom_hbond_atom_site_label_D
_geom_hbond_atom_site_label_H
_geom_hbond_atom_site_label_A
_geom_hbond_site_symmetry_A
_geom_hbond_distance_DH
_geom_hbond_distance_HA
_geom_hbond_distance_DA
_geom_hbond_angle_DHA
N1 H11 S3 2_676 0.83 2.56 3.3609(16) 162
N21 H212 S3 2_576 0.83 2.66 3.4691(16) 167
N24 H241 S23 2_575 0.85 2.77 3.6128(14) 174
C7 H72 S23 2_576 0.98 2.83 3.7236(16) 153
